data_7219893
loop_
_publ_author_name
'Hazra, Susanta'
'Guedes da Silva, M. F\'atima C.'
'Karmakar, Anirban'
'Pombeiro, Armando J. L.'

_publ_section_title
;
 1D Hacksaw Chain Bipyridine-Sulfonate Schiff Base-Dicopper(II) as a Host
 for Variable Solvent Guests
;
_journal_name_full 'RSC Adv.'
_journal_paper_doi 10.1039/C5RA03126E
_journal_year 2015
_chemical_formula_moiety 'C36 H26 Cu2 N4 O8 S2, C2 H8 O2'
_chemical_formula_sum 'C38 H34 Cu2 N4 O10 S2'
_chemical_formula_weight 897.89
_chemical_name_systematic
;
 ?
;
_space_group_crystal_system triclinic
_space_group_IT_number 2
_space_group_name_Hall '-P 1'
_space_group_name_H-M_alt 'P -1'
_symmetry_space_group_name_Hall '-P 1'
_symmetry_space_group_name_H-M 'P -1'
_atom_sites_solution_hydrogens geom
_audit_creation_method SHELXL-2014
_audit_update_record
;
2015-02-18 deposited with the CCDC.
2015-03-13 downloaded from the CCDC.
;
_cell_angle_alpha 61.461(2)
_cell_angle_beta 71.523(3)
_cell_angle_gamma 71.386(2)
_cell_formula_units_Z 2
_cell_length_a 11.7425(7)
_cell_length_b 13.9180(8)
_cell_length_c 14.0079(9)
_cell_measurement_reflns_used 971
_cell_measurement_temperature 100(2)
_cell_measurement_theta_max 25.02
_cell_measurement_theta_min 2.77
_cell_volume 1868.4(2)
_computing_cell_refinement 'Bruker SAINT'
_computing_data_collection 'BrukerD8 Quest'
_computing_data_reduction 'Bruker SAINT'
_computing_molecular_graphics 'Bruker SHELXTL'
_computing_publication_material 'Bruker SHELXTL '
_computing_structure_refinement 'SHELXL-2014 (Sheldrick, 2014)'
_computing_structure_solution 'Bruker SHELXTL'
_diffrn_ambient_temperature 100(2)
_diffrn_measured_fraction_theta_full 0.973
_diffrn_measured_fraction_theta_max 0.997
_diffrn_measurement_device_type 'Bruker D8 QUEST'
_diffrn_measurement_method '\f and \w scans'
_diffrn_radiation_type MoK\a
_diffrn_radiation_wavelength 0.71073
_diffrn_reflns_av_unetI/netI 0.0835
_diffrn_reflns_Laue_measured_fraction_full 0.973
_diffrn_reflns_Laue_measured_fraction_max 0.997
_diffrn_reflns_limit_h_max 13
_diffrn_reflns_limit_h_min -12
_diffrn_reflns_limit_k_max 16
_diffrn_reflns_limit_k_min -14
_diffrn_reflns_limit_l_max 16
_diffrn_reflns_limit_l_min 0
_diffrn_reflns_number 6478
_diffrn_reflns_point_group_measured_fraction_full 0.973
_diffrn_reflns_point_group_measured_fraction_max 0.997
_diffrn_reflns_theta_full 25.242
_diffrn_reflns_theta_max 25.024
_diffrn_reflns_theta_min 2.767
_exptl_absorpt_coefficient_mu 1.315
_exptl_absorpt_correction_T_max 0.745160
_exptl_absorpt_correction_T_min 0.585774
_exptl_absorpt_correction_type multi-scan
_exptl_absorpt_process_details sadabs
_exptl_crystal_colour green
_exptl_crystal_density_diffrn 1.596
_exptl_crystal_description prism
_exptl_crystal_F_000 920
_exptl_crystal_size_max 0.190
_exptl_crystal_size_mid 0.160
_exptl_crystal_size_min 0.090
_refine_diff_density_max 0.998
_refine_diff_density_min -1.424
_refine_diff_density_rms 0.133
_refine_ls_extinction_method none
_refine_ls_goodness_of_fit_ref 1.056
_refine_ls_hydrogen_treatment constr
_refine_ls_matrix_type full
_refine_ls_number_parameters 520
_refine_ls_number_reflns 6478
_refine_ls_number_restraints 26
_refine_ls_restrained_S_all 1.055
_refine_ls_R_factor_all 0.1158
_refine_ls_R_factor_gt 0.0714
_refine_ls_shift/su_max 0.000
_refine_ls_shift/su_mean 0.000
_refine_ls_structure_factor_coef Fsqd
_refine_ls_weighting_details 'w=1/[\s^2^(Fo^2^)+(0.0313P)^2^+15.0151P] where P=(Fo^2^+2Fc^2^)/3'
_refine_ls_weighting_scheme calc
_refine_ls_wR_factor_gt 0.1289
_refine_ls_wR_factor_ref 0.1461
_reflns_Friedel_coverage 0.000
_reflns_number_gt 4557
_reflns_number_total 6478
_reflns_threshold_expression 'I > 2\s(I)'
_cod_data_source_file c5ra03126e2.cif
_cod_data_source_block 5SH205twin5
_cod_database_code 7219893
_shelx_space_group_comment
;
The symmetry employed for this shelxl refinement is uniquely defined
by the following loop, which should always be used as a source of
symmetry information in preference to the above space-group names.
They are only intended as comments.
;
_shelx_estimated_absorpt_t_min 0.788
_shelx_estimated_absorpt_t_max 0.891
_shelxl_version_number 2014-3

loop_
_space_group_symop_operation_xyz
'x, y, z'
'-x, -y, -z'

loop_
_atom_site_label
_atom_site_type_symbol
_atom_site_fract_x
_atom_site_fract_y
_atom_site_fract_z
_atom_site_U_iso_or_equiv
_atom_site_adp_type
_atom_site_occupancy
_atom_site_site_symmetry_order
_atom_site_calc_flag
_atom_site_refinement_flags_posn
_atom_site_refinement_flags_adp
_atom_site_refinement_flags_occupancy
_atom_site_disorder_assembly
_atom_site_disorder_group
C1 C 0.0268(7) 0.8504(6) 0.8883(6) 0.0155(17) Uani 1 1 d . . . . .
C2 C 0.0503(8) 0.9265(7) 0.9136(7) 0.026(2) Uani 1 1 d . . . . .
H2 H -0.0131 0.9860 0.9225 0.032 Uiso 1 1 calc R U . . .
C3 C 0.1676(8) 0.9146(7) 0.9257(7) 0.030(2) Uani 1 1 d . . . . .
H3 H 0.1846 0.9649 0.9448 0.036 Uiso 1 1 calc R U . . .
C4 C 0.2592(8) 0.8293(7) 0.9099(7) 0.029(2) Uani 1 1 d . . . . .
H4 H 0.3396 0.8220 0.9172 0.035 Uiso 1 1 calc R U . . .
C5 C 0.2364(7) 0.7545(7) 0.8838(6) 0.0200(18) Uani 1 1 d . . . . .
H5 H 0.3007 0.6962 0.8735 0.024 Uiso 1 1 calc R U . . .
C6 C 0.1189(7) 0.7644(6) 0.8726(6) 0.0137(16) Uani 1 1 d . . . . .
C7 C 0.1752(6) 0.6560(6) 0.7745(6) 0.0156(17) Uani 1 1 d . . . . .
H7 H 0.2398 0.6961 0.7358 0.019 Uiso 1 1 calc R U . . .
C8 C 0.1783(7) 0.5696(7) 0.7452(6) 0.0209(18) Uani 1 1 d . . . . .
C9 C 0.1051(7) 0.4879(6) 0.8110(6) 0.0176(17) Uani 1 1 d . . . . .
C10 C 0.1197(8) 0.4031(7) 0.7783(7) 0.0248(19) Uani 1 1 d . . . . .
H10 H 0.0729 0.3464 0.8221 0.030 Uiso 1 1 calc R U . . .
C11 C 0.2004(8) 0.4012(7) 0.6843(7) 0.033(2) Uani 1 1 d . . . . .
H11 H 0.2073 0.3440 0.6628 0.040 Uiso 1 1 calc R U . . .
C12 C 0.2732(8) 0.4813(8) 0.6189(8) 0.034(2) Uani 1 1 d . . . . .
H12 H 0.3296 0.4785 0.5539 0.041 Uiso 1 1 calc R U . . .
C13 C 0.2620(7) 0.5638(7) 0.6499(7) 0.0256(19) Uani 1 1 d . . . . .
H13 H 0.3117 0.6182 0.6062 0.031 Uiso 1 1 calc R U . . .
C14 C -0.3214(7) 0.6097(7) 1.0171(7) 0.0240(19) Uani 1 1 d . . . . .
H14 H -0.3159 0.6503 1.0534 0.029 Uiso 1 1 calc R U . . .
C15 C -0.4323(7) 0.5802(7) 1.0384(7) 0.028(2) Uani 1 1 d . . . . .
H15 H -0.5010 0.6017 1.0874 0.033 Uiso 1 1 calc R U . . .
C16 C -0.4424(8) 0.5193(7) 0.9882(6) 0.025(2) Uani 1 1 d . . . . .
C17 C -0.3377(7) 0.4911(7) 0.9163(6) 0.026(2) Uani 1 1 d . . . . .
H17 H -0.3402 0.4493 0.8800 0.031 Uiso 1 1 calc R U . . .
C18 C -0.2313(8) 0.5241(7) 0.8985(6) 0.025(2) Uani 1 1 d . . . . .
H18 H -0.1614 0.5041 0.8494 0.029 Uiso 1 1 calc R U . . .
C19 C 0.2975(7) 0.3463(6) 0.3749(6) 0.0151(17) Uani 1 1 d . . . . .
C20 C 0.1960(7) 0.4210(7) 0.3991(6) 0.0238(19) Uani 1 1 d . . . . .
H20 H 0.2064 0.4816 0.4070 0.029 Uiso 1 1 calc R U . . .
C21 C 0.0783(7) 0.4080(7) 0.4120(7) 0.028(2) Uani 1 1 d . . . . .
H21 H 0.0084 0.4584 0.4303 0.034 Uiso 1 1 calc R U . . .
C22 C 0.0645(7) 0.3209(7) 0.3980(6) 0.0233(19) Uani 1 1 d . . . . .
H22 H -0.0157 0.3124 0.4061 0.028 Uiso 1 1 calc R U . . .
C23 C 0.1645(7) 0.2459(6) 0.3724(6) 0.0163(17) Uani 1 1 d . . . . .
H23 H 0.1530 0.1868 0.3627 0.020 Uiso 1 1 calc R U . . .
C24 C 0.2829(7) 0.2571(6) 0.3610(6) 0.0149(17) Uani 1 1 d . . . . .
C25 C 0.3882(7) 0.1431(6) 0.2683(6) 0.0142(16) Uani 1 1 d . . . . .
H25 H 0.3241 0.1802 0.2275 0.017 Uiso 1 1 calc R U . . .
C26 C 0.4763(7) 0.0556(6) 0.2445(6) 0.0143(16) Uani 1 1 d . . . . .
C27 C 0.5587(7) -0.0232(6) 0.3154(6) 0.0153(17) Uani 1 1 d . . . . .
C28 C 0.6392(7) -0.1090(6) 0.2875(6) 0.0192(17) Uani 1 1 d . . . . .
H28 H 0.6911 -0.1651 0.3366 0.023 Uiso 1 1 calc R U . . .
C29 C 0.6443(8) -0.1130(7) 0.1899(7) 0.027(2) Uani 1 1 d . . . . .
H29 H 0.7031 -0.1691 0.1702 0.032 Uiso 1 1 calc R U . . .
C30 C 0.5637(8) -0.0354(7) 0.1196(7) 0.031(2) Uani 1 1 d . . . . .
H30 H 0.5669 -0.0388 0.0526 0.037 Uiso 1 1 calc R U . . .
C31 C 0.4802(8) 0.0456(7) 0.1485(7) 0.027(2) Uani 1 1 d . . . . .
H31 H 0.4233 0.0965 0.1022 0.032 Uiso 1 1 calc R U . . .
C32 C 0.7258(8) 0.1071(6) 0.5160(7) 0.0221(19) Uani 1 1 d . . . . .
H32 H 0.6613 0.1474 0.5522 0.027 Uiso 1 1 calc R U . . .
C33 C 0.8399(7) 0.0769(7) 0.5392(6) 0.0208(18) Uani 1 1 d . . . . .
H33 H 0.8530 0.0954 0.5915 0.025 Uiso 1 1 calc R U . . .
C34 C 0.9374(7) 0.0187(6) 0.4866(6) 0.0160(17) Uani 1 1 d . . . . .
C35 C 0.9123(7) -0.0054(6) 0.4122(6) 0.0199(18) Uani 1 1 d . . . . .
H35 H 0.9759 -0.0439 0.3736 0.024 Uiso 1 1 calc R U . . .
C36 C 0.7942(7) 0.0263(6) 0.3932(6) 0.0184(18) Uani 1 1 d . . . . .
H36 H 0.7790 0.0074 0.3421 0.022 Uiso 1 1 calc R U . . .
N1 N 0.0942(5) 0.6850(5) 0.8476(5) 0.0163(14) Uani 1 1 d . . . . .
N2 N -0.2221(6) 0.5835(5) 0.9476(5) 0.0190(15) Uani 1 1 d . . . . .
N3 N 0.3869(5) 0.1771(5) 0.3405(5) 0.0163(14) Uani 1 1 d . . . . .
N4 N 0.7005(6) 0.0821(5) 0.4433(5) 0.0156(14) Uani 1 1 d . . . . .
O1 O -0.2031(5) 0.9471(4) 0.9157(5) 0.0280(14) Uani 1 1 d . . . . .
O2 O -0.1525(5) 0.7502(4) 0.9584(4) 0.0218(12) Uani 1 1 d . . . . .
O3 O -0.1237(5) 0.8845(4) 0.7673(4) 0.0246(13) Uani 1 1 d . . . . .
O4 O 0.0251(5) 0.4889(4) 0.9021(4) 0.0197(12) Uani 1 1 d . . . . .
O5 O 0.4333(5) 0.4510(4) 0.3890(5) 0.0238(13) Uani 1 1 d . . . . .
O6 O 0.5127(5) 0.3739(4) 0.2510(4) 0.0228(13) Uani 1 1 d . . . . .
O7 O 0.4973(5) 0.2527(4) 0.4463(4) 0.0180(12) Uani 1 1 d . . . . .
O8 O 0.5607(4) -0.0191(4) 0.4076(4) 0.0130(11) Uani 1 1 d . . . . .
S1 S -0.12556(17) 0.86323(16) 0.87864(16) 0.0173(4) Uani 1 1 d . . . . .
S2 S 0.44676(17) 0.36071(16) 0.36076(16) 0.0155(4) Uani 1 1 d . . . . .
Cu1 Cu -0.05944(8) 0.62267(8) 0.92320(8) 0.0157(2) Uani 1 1 d . . . . .
Cu2 Cu 0.52855(8) 0.11906(7) 0.41894(7) 0.0136(2) Uani 1 1 d . . . . .
C11A C 0.896(2) 0.228(2) 0.663(2) 0.067(4) Uani 0.5 1 d D U P A 1
H11A H 0.8425 0.1789 0.7233 0.100 Uiso 0.5 1 calc R U P A 1
H11B H 0.9372 0.1972 0.6080 0.100 Uiso 0.5 1 calc R U P A 1
H11C H 0.8473 0.3025 0.6282 0.100 Uiso 0.5 1 calc R U P A 1
O11A O 0.9869(16) 0.2351(15) 0.7076(14) 0.067(4) Uani 0.5 1 d D U P A 1
H11D H 1.0533 0.2398 0.6612 0.100 Uiso 0.5 1 calc R U P A 1
O10A O 0.4177(17) 0.7520(15) 0.1491(15) 0.078(3) Uani 0.5 1 d . . P B 1
H10G H 0.3692 0.8123 0.1212 0.116 Uiso 0.5 1 calc R U P B 1
O10B O 0.4282(18) 0.7317(15) 0.2360(14) 0.078(3) Uani 0.5 1 d . . P C 2
H10H H 0.4932 0.6947 0.2127 0.116 Uiso 0.5 1 calc R U P C 2
C10B C 0.420(3) 0.704(2) 0.340(2) 0.078(3) Uani 0.5 1 d . . P C 2
H10A H 0.4147 0.7696 0.3508 0.116 Uiso 0.5 1 calc R U P C 2
H10B H 0.4926 0.6476 0.3649 0.116 Uiso 0.5 1 calc R U P C 2
H10C H 0.3464 0.6722 0.3833 0.116 Uiso 0.5 1 calc R U P C 2
C10A C 0.352(3) 0.676(2) 0.2460(19) 0.078(3) Uani 0.5 1 d . . P B 1
H10D H 0.4039 0.6297 0.3011 0.116 Uiso 0.5 1 calc R U P B 1
H10E H 0.3276 0.6274 0.2259 0.116 Uiso 0.5 1 calc R U P B 1
H10F H 0.2781 0.7177 0.2771 0.116 Uiso 0.5 1 calc R U P B 1
O11B O 0.8791(17) 0.1620(15) 0.7150(15) 0.071(4) Uani 0.5 1 d D U P D 2
H11E H 0.8295 0.1244 0.7672 0.107 Uiso 0.5 1 calc R U P D 2
C11B C 0.911(3) 0.231(2) 0.749(2) 0.071(4) Uani 0.5 1 d D U P D 2
H11F H 0.8440 0.2480 0.8048 0.107 Uiso 0.5 1 calc R U P D 2
H11G H 0.9264 0.3010 0.6842 0.107 Uiso 0.5 1 calc R U P D 2
H11H H 0.9856 0.1917 0.7800 0.107 Uiso 0.5 1 calc R U P D 2

loop_
_atom_site_aniso_label
_atom_site_aniso_U_11
_atom_site_aniso_U_22
_atom_site_aniso_U_33
_atom_site_aniso_U_23
_atom_site_aniso_U_13
_atom_site_aniso_U_12
C1 0.017(4) 0.015(4) 0.013(4) -0.002(3) 0.001(3) -0.011(3)
C2 0.020(5) 0.030(5) 0.031(5) -0.019(4) 0.006(4) -0.007(4)
C3 0.023(5) 0.036(5) 0.040(5) -0.023(5) 0.003(4) -0.016(4)
C4 0.024(5) 0.042(6) 0.035(5) -0.018(4) -0.007(4) -0.020(4)
C5 0.014(4) 0.025(5) 0.015(4) -0.003(4) -0.001(3) -0.007(4)
C6 0.013(4) 0.018(4) 0.009(4) -0.003(3) -0.001(3) -0.008(3)
C7 0.005(4) 0.021(4) 0.018(4) -0.008(3) -0.001(3) -0.001(3)
C8 0.017(4) 0.024(4) 0.023(4) -0.008(4) -0.013(3) 0.000(4)
C9 0.017(4) 0.019(4) 0.016(4) -0.007(3) -0.008(3) 0.001(3)
C10 0.032(5) 0.015(4) 0.026(5) -0.006(4) -0.016(4) 0.004(4)
C11 0.043(6) 0.031(5) 0.035(5) -0.025(4) -0.024(5) 0.017(4)
C12 0.028(5) 0.038(6) 0.032(5) -0.019(5) -0.005(4) 0.005(4)
C13 0.017(4) 0.034(5) 0.027(5) -0.018(4) -0.004(4) 0.001(4)
C14 0.016(4) 0.026(5) 0.025(5) -0.004(4) -0.007(4) -0.007(4)
C15 0.012(4) 0.027(5) 0.038(5) -0.008(4) -0.004(4) -0.004(4)
C16 0.023(5) 0.029(5) 0.016(4) 0.005(4) -0.012(4) -0.012(4)
C17 0.025(5) 0.037(5) 0.015(4) 0.000(4) -0.010(4) -0.018(4)
C18 0.026(5) 0.031(5) 0.013(4) 0.000(4) -0.007(4) -0.012(4)
C19 0.016(4) 0.021(4) 0.009(4) -0.006(3) -0.005(3) -0.002(3)
C20 0.026(5) 0.021(4) 0.019(4) -0.008(4) -0.003(4) 0.001(4)
C21 0.013(4) 0.039(5) 0.025(5) -0.016(4) -0.003(4) 0.007(4)
C22 0.014(4) 0.035(5) 0.021(4) -0.009(4) -0.005(3) -0.008(4)
C23 0.018(4) 0.021(4) 0.007(4) -0.003(3) -0.003(3) -0.005(3)
C24 0.014(4) 0.019(4) 0.005(4) 0.000(3) -0.002(3) -0.003(3)
C25 0.015(4) 0.015(4) 0.014(4) -0.001(3) -0.007(3) -0.008(3)
C26 0.013(4) 0.018(4) 0.013(4) -0.006(3) -0.002(3) -0.006(3)
C27 0.010(4) 0.021(4) 0.014(4) -0.004(3) -0.002(3) -0.008(3)
C28 0.019(4) 0.021(4) 0.014(4) -0.006(3) -0.005(3) -0.001(3)
C29 0.025(5) 0.030(5) 0.026(5) -0.018(4) -0.004(4) 0.003(4)
C30 0.035(5) 0.041(6) 0.024(5) -0.019(4) -0.011(4) -0.004(4)
C31 0.031(5) 0.030(5) 0.022(5) -0.011(4) -0.012(4) -0.006(4)
C32 0.027(5) 0.015(4) 0.024(5) -0.006(4) -0.008(4) -0.005(4)
C33 0.018(4) 0.024(5) 0.021(4) -0.005(4) -0.011(4) -0.006(4)
C34 0.020(4) 0.015(4) 0.013(4) 0.003(3) -0.010(3) -0.010(3)
C35 0.017(4) 0.022(4) 0.017(4) -0.002(4) -0.003(3) -0.009(4)
C36 0.024(5) 0.021(4) 0.014(4) -0.001(4) -0.011(3) -0.012(4)
N1 0.013(3) 0.018(3) 0.018(3) -0.007(3) -0.003(3) -0.005(3)
N2 0.015(4) 0.020(4) 0.015(3) 0.005(3) -0.010(3) -0.008(3)
N3 0.013(3) 0.012(3) 0.016(3) 0.002(3) -0.006(3) -0.002(3)
N4 0.015(3) 0.015(3) 0.015(3) -0.001(3) -0.007(3) -0.003(3)
O1 0.023(3) 0.020(3) 0.041(4) -0.016(3) -0.006(3) 0.002(3)
O2 0.012(3) 0.024(3) 0.023(3) -0.006(3) 0.001(2) -0.007(2)
O3 0.025(3) 0.030(3) 0.019(3) -0.010(3) -0.006(2) -0.005(3)
O4 0.013(3) 0.018(3) 0.028(3) -0.008(2) -0.008(2) -0.001(2)
O5 0.019(3) 0.024(3) 0.035(3) -0.018(3) -0.004(3) -0.004(2)
O6 0.022(3) 0.023(3) 0.020(3) -0.006(2) -0.002(2) -0.006(2)
O7 0.023(3) 0.018(3) 0.019(3) -0.008(2) -0.012(2) -0.002(2)
O8 0.012(3) 0.013(3) 0.013(3) -0.005(2) -0.003(2) -0.001(2)
S1 0.0142(10) 0.0156(10) 0.0202(11) -0.0058(9) -0.0028(8) -0.0041(8)
S2 0.0141(10) 0.0155(10) 0.0156(10) -0.0060(8) -0.0022(8) -0.0028(8)
Cu1 0.0102(5) 0.0149(5) 0.0183(5) -0.0027(4) -0.0030(4) -0.0046(4)
Cu2 0.0121(5) 0.0138(5) 0.0143(5) -0.0030(4) -0.0063(4) -0.0030(4)
C11A 0.067(4) 0.067(4) 0.067(4) -0.029(2) -0.0125(16) -0.0140(16)
O11A 0.067(4) 0.067(4) 0.067(4) -0.029(2) -0.0125(16) -0.0140(16)
O10A 0.105(9) 0.077(8) 0.057(6) -0.033(7) 0.007(7) -0.042(6)
O10B 0.105(9) 0.077(8) 0.057(6) -0.033(7) 0.007(7) -0.042(6)
C10B 0.105(9) 0.077(8) 0.057(6) -0.033(7) 0.007(7) -0.042(6)
C10A 0.105(9) 0.077(8) 0.057(6) -0.033(7) 0.007(7) -0.042(6)
O11B 0.071(4) 0.071(4) 0.071(4) -0.030(2) -0.0143(16) -0.0131(16)
C11B 0.071(4) 0.071(4) 0.071(4) -0.030(2) -0.0143(16) -0.0131(16)

loop_
_atom_type_symbol
_atom_type_description
_atom_type_scat_dispersion_real
_atom_type_scat_dispersion_imag
_atom_type_scat_source
C C 0.0033 0.0016 'International Tables Vol C Tables 4.2.6.8 and 6.1.1.4'
H H 0.0000 0.0000 'International Tables Vol C Tables 4.2.6.8 and 6.1.1.4'
N N 0.0061 0.0033 'International Tables Vol C Tables 4.2.6.8 and 6.1.1.4'
O O 0.0106 0.0060 'International Tables Vol C Tables 4.2.6.8 and 6.1.1.4'
S S 0.1246 0.1234 'International Tables Vol C Tables 4.2.6.8 and 6.1.1.4'
Cu Cu 0.3201 1.2651 'International Tables Vol C Tables 4.2.6.8 and 6.1.1.4'

loop_
_geom_angle_atom_site_label_1
_geom_angle_atom_site_label_2
_geom_angle_atom_site_label_3
_geom_angle
_geom_angle_site_symmetry_3
C6 C1 C2 121.2(7) .
C6 C1 S1 120.0(6) .
C2 C1 S1 118.8(6) .
C1 C2 C3 119.2(8) .
C4 C3 C2 119.6(8) .
C5 C4 C3 121.2(8) .
C4 C5 C6 120.0(8) .
C1 C6 C5 118.7(7) .
C1 C6 N1 121.1(6) .
C5 C6 N1 120.1(7) .
N1 C7 C8 126.9(7) .
C13 C8 C9 119.4(7) .
C13 C8 C7 118.0(7) .
C9 C8 C7 122.6(7) .
O4 C9 C10 119.8(7) .
O4 C9 C8 122.0(7) .
C10 C9 C8 118.2(7) .
C11 C10 C9 120.7(8) .
C10 C11 C12 121.6(8) .
C13 C12 C11 118.8(8) .
C12 C13 C8 121.3(8) .
N2 C14 C15 122.9(8) .
C16 C15 C14 119.8(8) .
C15 C16 C17 117.0(7) .
C15 C16 C16 122.3(10) 2_467
C17 C16 C16 120.7(10) 2_467
C18 C17 C16 119.9(8) .
N2 C18 C17 122.8(8) .
C20 C19 C24 120.2(7) .
C20 C19 S2 120.7(6) .
C24 C19 S2 119.1(6) .
C19 C20 C21 120.4(8) .
C22 C21 C20 119.2(8) .
C21 C22 C23 121.5(7) .
C22 C23 C24 119.8(7) .
C23 C24 C19 118.9(7) .
C23 C24 N3 120.5(7) .
C19 C24 N3 120.5(7) .
N3 C25 C26 126.3(7) .
C31 C26 C27 118.7(7) .
C31 C26 C25 118.7(7) .
C27 C26 C25 122.6(7) .
O8 C27 C28 119.2(7) .
O8 C27 C26 122.2(7) .
C28 C27 C26 118.6(7) .
C29 C28 C27 121.0(7) .
C28 C29 C30 120.6(8) .
C31 C30 C29 119.1(8) .
C30 C31 C26 121.8(8) .
N4 C32 C33 122.8(8) .
C32 C33 C34 120.3(7) .
C35 C34 C33 116.9(7) .
C35 C34 C34 121.7(9) 2_756
C33 C34 C34 121.4(8) 2_756
C34 C35 C36 120.0(8) .
N4 C36 C35 123.3(7) .
C7 N1 C6 116.7(6) .
C7 N1 Cu1 121.7(5) .
C6 N1 Cu1 121.7(5) .
C14 N2 C18 117.5(7) .
C14 N2 Cu1 121.8(5) .
C18 N2 Cu1 120.6(5) .
C25 N3 C24 117.5(6) .
C25 N3 Cu2 120.9(5) .
C24 N3 Cu2 121.7(5) .
C36 N4 C32 116.6(7) .
C36 N4 Cu2 121.7(5) .
C32 N4 Cu2 121.6(5) .
S1 O2 Cu1 118.2(3) .
C9 O4 Cu1 123.8(5) .
C9 O4 Cu1 124.2(4) 2_567
Cu1 O4 Cu1 98.0(2) 2_567
S2 O7 Cu2 116.4(3) .
C27 O8 Cu2 122.2(4) .
C27 O8 Cu2 127.2(4) 2_656
Cu2 O8 Cu2 97.9(2) 2_656
O3 S1 O1 116.1(3) .
O3 S1 O2 110.8(3) .
O1 S1 O2 111.0(3) .
O3 S1 C1 107.9(3) .
O1 S1 C1 107.3(4) .
O2 S1 C1 102.8(3) .
O6 S2 O5 116.3(3) .
O6 S2 O7 111.5(3) .
O5 S2 O7 110.4(3) .
O6 S2 C19 108.0(3) .
O5 S2 C19 106.9(3) .
O7 S2 C19 102.8(3) .
O4 Cu1 O2 174.7(2) .
O4 Cu1 N1 89.9(2) .
O2 Cu1 N1 94.1(2) .
O4 Cu1 N2 89.4(2) .
O2 Cu1 N2 88.0(2) .
N1 Cu1 N2 161.2(2) .
O4 Cu1 O4 82.0(2) 2_567
O2 Cu1 O4 93.8(2) 2_567
N1 Cu1 O4 101.7(2) 2_567
N2 Cu1 O4 96.7(2) 2_567
O8 Cu2 O7 174.2(2) .
O8 Cu2 N4 89.1(2) .
O7 Cu2 N4 88.5(2) .
O8 Cu2 N3 89.8(2) .
O7 Cu2 N3 94.2(2) .
N4 Cu2 N3 160.4(2) .
O8 Cu2 O8 82.1(2) 2_656
O7 Cu2 O8 93.08(19) 2_656
N4 Cu2 O8 98.6(2) 2_656
N3 Cu2 O8 100.6(2) 2_656

loop_
_geom_bond_atom_site_label_1
_geom_bond_atom_site_label_2
_geom_bond_distance
_geom_bond_site_symmetry_2
C1 C6 1.387(11) .
C1 C2 1.391(11) .
C1 S1 1.783(8) .
C2 C3 1.388(12) .
C3 C4 1.379(12) .
C4 C5 1.375(11) .
C5 C6 1.394(10) .
C6 N1 1.437(9) .
C7 N1 1.284(9) .
C7 C8 1.432(11) .
C8 C13 1.405(11) .
C8 C9 1.415(11) .
C9 O4 1.327(9) .
C9 C10 1.402(11) .
C10 C11 1.363(12) .
C11 C12 1.396(13) .
C12 C13 1.367(12) .
C14 N2 1.337(10) .
C14 C15 1.390(11) .
C15 C16 1.383(12) .
C16 C17 1.401(12) .
C16 C16 1.496(16) 2_467
C17 C18 1.375(11) .
C18 N2 1.348(10) .
C19 C20 1.381(11) .
C19 C24 1.413(10) .
C19 S2 1.766(8) .
C20 C21 1.396(12) .
C21 C22 1.381(12) .
C22 C23 1.380(11) .
C23 C24 1.399(10) .
C24 N3 1.424(10) .
C25 N3 1.300(9) .
C25 C26 1.425(10) .
C26 C31 1.402(11) .
C26 C27 1.420(10) .
C27 O8 1.328(8) .
C27 C28 1.401(10) .
C28 C29 1.376(11) .
C29 C30 1.398(12) .
C30 C31 1.370(12) .
C32 N4 1.357(10) .
C32 C33 1.365(11) .
C33 C34 1.398(11) .
C34 C35 1.371(11) .
C34 C34 1.499(15) 2_756
C35 C36 1.385(11) .
C36 N4 1.339(10) .
N1 Cu1 2.010(6) .
N2 Cu1 2.034(6) .
N3 Cu2 2.019(6) .
N4 Cu2 2.016(6) .
O1 S1 1.437(6) .
O2 S1 1.495(5) .
O2 Cu1 1.961(5) .
O3 S1 1.436(5) .
O4 Cu1 1.924(5) .
O4 Cu1 2.271(5) 2_567
O5 S2 1.439(5) .
O6 S2 1.437(5) .
O7 S2 1.486(5) .
O7 Cu2 1.975(5) .
O8 Cu2 1.911(5) .
O8 Cu2 2.241(5) 2_656
Cu1 O4 2.271(5) 2_567
Cu2 O8 2.241(5) 2_656
C11A O11A 1.442(17) .
O10A C10A 1.43(3) .
O10B C10B 1.29(3) .
O11B C11B 1.440(17) .

loop_
_geom_torsion_atom_site_label_1
_geom_torsion_atom_site_label_2
_geom_torsion_atom_site_label_3
_geom_torsion_atom_site_label_4
_geom_torsion
_geom_torsion_site_symmetry_1
_geom_torsion_site_symmetry_4
C6 C1 C2 C3 -1.4(12) . .
S1 C1 C2 C3 177.4(6) . .
C1 C2 C3 C4 1.5(13) . .
C2 C3 C4 C5 -0.9(13) . .
C3 C4 C5 C6 0.2(12) . .
C2 C1 C6 C5 0.7(11) . .
S1 C1 C6 C5 -178.1(6) . .
C2 C1 C6 N1 179.3(7) . .
S1 C1 C6 N1 0.5(10) . .
C4 C5 C6 C1 -0.1(11) . .
C4 C5 C6 N1 -178.7(7) . .
N1 C7 C8 C13 168.9(8) . .
N1 C7 C8 C9 -14.1(12) . .
C13 C8 C9 O4 179.6(7) . .
C7 C8 C9 O4 2.7(12) . .
C13 C8 C9 C10 0.3(11) . .
C7 C8 C9 C10 -176.6(7) . .
O4 C9 C10 C11 179.3(7) . .
C8 C9 C10 C11 -1.4(12) . .
C9 C10 C11 C12 1.5(13) . .
C10 C11 C12 C13 -0.5(13) . .
C11 C12 C13 C8 -0.6(13) . .
C9 C8 C13 C12 0.7(12) . .
C7 C8 C13 C12 177.7(8) . .
N2 C14 C15 C16 1.1(13) . .
C14 C15 C16 C17 -0.4(12) . .
C14 C15 C16 C16 177.1(9) . 2_467
C15 C16 C17 C18 -0.1(12) . .
C16 C16 C17 C18 -177.7(9) 2_467 .
C16 C17 C18 N2 0.0(12) . .
C24 C19 C20 C21 1.2(11) . .
S2 C19 C20 C21 -178.9(6) . .
C19 C20 C21 C22 -1.4(12) . .
C20 C21 C22 C23 0.6(12) . .
C21 C22 C23 C24 0.4(12) . .
C22 C23 C24 C19 -0.6(11) . .
C22 C23 C24 N3 176.6(7) . .
C20 C19 C24 C23 -0.2(11) . .
S2 C19 C24 C23 179.9(5) . .
C20 C19 C24 N3 -177.4(7) . .
S2 C19 C24 N3 2.7(9) . .
N3 C25 C26 C31 -166.2(7) . .
N3 C25 C26 C27 15.2(11) . .
C31 C26 C27 O8 179.9(7) . .
C25 C26 C27 O8 -1.4(11) . .
C31 C26 C27 C28 -1.1(11) . .
C25 C26 C27 C28 177.6(7) . .
O8 C27 C28 C29 -176.8(7) . .
C26 C27 C28 C29 4.1(11) . .
C27 C28 C29 C30 -4.0(13) . .
C28 C29 C30 C31 0.6(13) . .
C29 C30 C31 C26 2.5(13) . .
C27 C26 C31 C30 -2.3(12) . .
C25 C26 C31 C30 179.0(8) . .
N4 C32 C33 C34 0.8(12) . .
C32 C33 C34 C35 0.0(11) . .
C32 C33 C34 C34 -178.0(8) . 2_756
C33 C34 C35 C36 -0.9(11) . .
C34 C34 C35 C36 177.1(8) 2_756 .
C34 C35 C36 N4 1.0(12) . .
C8 C7 N1 C6 172.2(7) . .
C8 C7 N1 Cu1 -7.9(11) . .
C1 C6 N1 C7 139.2(7) . .
C5 C6 N1 C7 -42.2(10) . .
C1 C6 N1 Cu1 -40.7(9) . .
C5 C6 N1 Cu1 137.9(6) . .
C15 C14 N2 C18 -1.2(11) . .
C15 C14 N2 Cu1 -177.5(6) . .
C17 C18 N2 C14 0.6(11) . .
C17 C18 N2 Cu1 176.9(6) . .
C26 C25 N3 C24 -172.9(7) . .
C26 C25 N3 Cu2 7.7(10) . .
C23 C24 N3 C25 43.2(9) . .
C19 C24 N3 C25 -139.6(7) . .
C23 C24 N3 Cu2 -137.4(6) . .
C19 C24 N3 Cu2 39.7(8) . .
C35 C36 N4 C32 -0.2(11) . .
C35 C36 N4 Cu2 -176.7(6) . .
C33 C32 N4 C36 -0.7(11) . .
C33 C32 N4 Cu2 175.8(6) . .
C10 C9 O4 Cu1 -150.6(6) . .
C8 C9 O4 Cu1 30.1(10) . .
C10 C9 O4 Cu1 78.2(8) . 2_567
C8 C9 O4 Cu1 -101.0(7) . 2_567
C28 C27 O8 Cu2 146.5(6) . .
C26 C27 O8 Cu2 -34.5(9) . .
C28 C27 O8 Cu2 -80.5(8) . 2_656
C26 C27 O8 Cu2 98.5(7) . 2_656
Cu1 O2 S1 O3 48.4(4) . .
Cu1 O2 S1 O1 178.9(3) . .
Cu1 O2 S1 C1 -66.6(4) . .
C6 C1 S1 O3 -63.3(7) . .
C2 C1 S1 O3 117.8(6) . .
C6 C1 S1 O1 171.0(6) . .
C2 C1 S1 O1 -7.9(7) . .
C6 C1 S1 O2 53.8(7) . .
C2 C1 S1 O2 -125.0(6) . .
Cu2 O7 S2 O6 -46.9(4) . .
Cu2 O7 S2 O5 -177.6(3) . .
Cu2 O7 S2 C19 68.6(4) . .
C20 C19 S2 O6 -120.5(6) . .
C24 C19 S2 O6 59.4(6) . .
C20 C19 S2 O5 5.3(7) . .
C24 C19 S2 O5 -174.9(6) . .
C20 C19 S2 O7 121.5(6) . .
C24 C19 S2 O7 -58.6(6) . .
